data_4343723
loop_
_publ_author_name
'Kohlmann, H.'
'Fischer, H.E.'
'Yvon, K.'

_publ_section_title
;
 Europium palladium hydrides
;
_journal_name_full 'Inorganic Chemistry'
_journal_page_first 2608
_journal_page_last 2613
_journal_volume 40
_journal_year 2001
_chemical_formula_sum 'D4 Eu2 Pd'
_chemical_name_systematic 'Eu2 Pd D4'
_space_group_IT_number 62
_symmetry_space_group_name_Hall '-P 2ac 2n'
_symmetry_space_group_name_H-M 'P n m a'
_cell_angle_alpha 90
_cell_angle_beta 90
_cell_angle_gamma 90
_cell_formula_units_Z 4
_cell_length_a 7.4947
_cell_length_b 5.4334
_cell_length_c 9.5791
_cell_volume 390.077
_citation_journal_id_ASTM INOCAJ
_cod_data_source_file Kohlmann_INOCAJ_2001_1073.cif
_cod_data_source_block D4Eu2Pd1
_cod_original_cell_volume 390.0773
_cod_original_formula_sum 'D4 Eu2 Pd1'
_cod_database_code 4343723

loop_
_symmetry_equiv_pos_as_xyz
x,y,z
-x+1/2,-y,z+1/2
x+1/2,-y+1/2,-z+1/2
-x,y+1/2,-z
-x,-y,-z
x-1/2,y,-z-1/2
-x-1/2,y-1/2,z-1/2
x,-y-1/2,z

loop_
_atom_site_label
_atom_site_type_symbol
_atom_site_fract_x
_atom_site_fract_y
_atom_site_fract_z
_atom_site_occupancy
_atom_site_U_iso_or_equiv
D1 D-1 0.324 0.502 0.159 1 0.0
D3 D-1 0.32 0.25 0.905 1 0.0
D2 D-1 0.011 0.25 0.104 1 0.0
Eu1 Eu+2 0.1513 0.25 0.4082 1 0.0
Pd1 Pd 0.2387 0.25 0.0848 1 0.0
Eu2 Eu+2 0.4901 0.25 0.6703 1 0.0
